data_4306068
loop_
_publ_author_name
'S\'onia A. Carabineiro'
'Ronan M. Bellabarba'
'Pedro T. Gomes'
'Sofia I. Pascu'
'Lu\'is F. Veiros'
'Cristina Freire'
'Laura C. J. Pereira'
'Rui T. Henriques'
'M. Concei\,c\~ao Oliveira'
'John E. Warren'

_publ_section_title
;
Synthesis, Structure and Magnetic Behavior of Five-Coordinate
Bis(iminopyrrolyl) Complexes of Cobalt(II) containing PMe3 and THF Ligands
;
_journal_name_full 'Inorganic Chemistry'
_journal_page_first 8896
_journal_page_last 8911
_journal_paper_doi 10.1021/ic800992f
_journal_volume 47
_journal_year 2008
_chemical_formula_moiety 'C37 H51 Co1 N4 P1'
_chemical_formula_sum 'C37 H51 Co N4 P'
_chemical_formula_weight 641.75
_space_group_IT_number 14
_symmetry_cell_setting monoclinic
_symmetry_space_group_name_Hall '-P 2yn'
_symmetry_space_group_name_H-M 'P 1 21/n 1'
_atom_sites_solution_hydrogens geom
_atom_sites_solution_primary direct
_audit_creation_date 06-11-22
_audit_creation_method CRYSTALS_ver_12.82
_cell_angle_alpha 90
_cell_angle_beta 110.7118(4)
_cell_angle_gamma 90
_cell_formula_units_Z 4
_cell_length_a 9.31940(10)
_cell_length_b 40.7694(4)
_cell_length_c 9.90740(10)
_cell_measurement_reflns_used 7595
_cell_measurement_temperature 150
_cell_measurement_theta_max 27
_cell_measurement_theta_min 1
_cell_volume 3521.00(6)
_computing_cell_refinement 'DENZO/SCALEPACK (Otwinowski & Minor, 1997)'
_computing_data_collection 'COLLECT. Nonius (1997-2001).'
_computing_data_reduction 'DENZO/SCALEPACK (Otwinowski & Minor, 1997)'
_computing_molecular_graphics 'CAMERON (Watkin et al., 1996)'
_computing_publication_material 'CRYSTALS (Betteridge et al., 2003)'
_computing_structure_refinement 'CRYSTALS (Betteridge et al., 2003)'
_computing_structure_solution 'SIR92 (Altomare et al., 1994)'
_diffrn_ambient_temperature 150
_diffrn_measured_fraction_theta_full 0.995
_diffrn_measured_fraction_theta_max 0.990
_diffrn_measurement_device_type 'Nonius Kappa CCD'
_diffrn_measurement_method \w
_diffrn_radiation_monochromator graphite
_diffrn_radiation_type 'Mo K\a'
_diffrn_radiation_wavelength 0.71073
_diffrn_reflns_av_R_equivalents 0.019
_diffrn_reflns_limit_h_max 12
_diffrn_reflns_limit_h_min -12
_diffrn_reflns_limit_k_max 52
_diffrn_reflns_limit_k_min -52
_diffrn_reflns_limit_l_max 12
_diffrn_reflns_limit_l_min -12
_diffrn_reflns_number 15157
_diffrn_reflns_theta_full 25.000
_diffrn_reflns_theta_max 27.517
_diffrn_reflns_theta_min 1.998
_diffrn_standards_number 0
_exptl_absorpt_coefficient_mu 0.563
_exptl_absorpt_correction_T_max 0.95
_exptl_absorpt_correction_T_min 0.84
_exptl_absorpt_correction_type multi-scan
_exptl_absorpt_process_details 'DENZO/SCALEPACK (Otwinowski & Minor, 1997)'
_exptl_crystal_colour red
_exptl_crystal_density_diffrn 1.211
_exptl_crystal_description plate
_exptl_crystal_F_000 1372
_exptl_crystal_size_max 0.40
_exptl_crystal_size_mid 0.30
_exptl_crystal_size_min 0.10
_refine_diff_density_max 0.23
_refine_diff_density_min -0.25
_refine_ls_extinction_method None
_refine_ls_goodness_of_fit_ref 1.0729
_refine_ls_hydrogen_treatment noref
_refine_ls_matrix_type full
_refine_ls_number_parameters 388
_refine_ls_number_reflns 5007
_refine_ls_number_restraints 0
_refine_ls_R_factor_all 0.0649
_refine_ls_R_factor_gt 0.0317
_refine_ls_shift/su_max 0.000879
_refine_ls_structure_factor_coef F
_refine_ls_weighting_details
;
 Method, part 1, Chebychev polynomial, (Watkin, 1994, Prince, 1982) 
 [weight] = 1.0/[A~0~*T~0~(x)+A~1~*T~1~(x) ... +A~n-1~]*T~n-1~(x)] 
 where A~i~ are the Chebychev coefficients listed below and x= Fcalc/Fmax 
 Method = Robust Weighting (Prince, 1982) 
 W = [weight] * [1-(deltaF/6*sigmaF)^2^]^2^ 
 A~i~ are: 
 0.668 0.176E-01 0.526 0.220E-01 0.134 
;
_refine_ls_weighting_scheme calc
_refine_ls_wR_factor_all 0.0460
_refine_ls_wR_factor_gt 0.0322
_refine_ls_wR_factor_ref 0.0322
_reflns_limit_h_max 11
_reflns_limit_h_min -12
_reflns_limit_k_max 52
_reflns_limit_k_min 0
_reflns_limit_l_max 12
_reflns_limit_l_min 0
_reflns_number_gt 5007
_reflns_number_total 8009
_reflns_threshold_expression I>3.00u(I)
_oxford_diffrn_Wilson_B_factor 0.00
_oxford_diffrn_Wilson_scale 0.00
_oxford_refine_ls_scale 0.3272(3)
_cod_data_source_file ic800992f_si_002_1.cif
_cod_data_source_block compound_3a_sip54
_cod_depositor_comments
;
The following automatic conversions were performed:
'_symmetry_cell_setting' value 'Monoclinic' changed to 'monoclinic'
according to '/home/saulius/struct/CIF-dictionaries/cif_core.dic'
dictionary named 'cif_core.dic' version 2.4.1 from 2010-06-29.

Automatic conversion script
Id: cif_fix_enum 1527 2010-12-29 10:47:43Z saulius 
;
_cod_original_sg_symbol_H-M 'P 1 21/n 1 '
_cod_original_formula_sum 'C37 H51 Co1 N4 P1'
_cod_database_code 4306068

loop_
_symmetry_equiv_pos_as_xyz
x,y,z
-x,-y,-z
-x+1/2,y+1/2,-z+1/2
x+1/2,-y+1/2,z+1/2

loop_
_atom_site_label
_atom_site_type_symbol
_atom_site_fract_x
_atom_site_fract_y
_atom_site_fract_z
_atom_site_U_iso_or_equiv
_atom_site_occupancy
_atom_site_adp_type
_atom_site_refinement_flags_posn
_atom_site_refinement_flags_adp
_atom_site_refinement_flags_occupancy
_atom_site_disorder_assembly
_atom_site_disorder_group
_atom_site_attached_hydrogens
Co1 Co 0.68660(3) 0.127830(6) 0.02640(3) 0.0230 1.0000 Uani . . . . . .
P1 P 0.44466(5) 0.127998(13) -0.13552(5) 0.0260 1.0000 Uani . . . . . .
N1 N 0.63039(18) 0.10601(4) 0.17161(16) 0.0265 1.0000 Uani . . . . . .
N2 N 0.72675(17) 0.16592(4) 0.16986(16) 0.0237 1.0000 Uani . . . . . .
N3 N 0.75622(18) 0.14979(4) -0.11077(17) 0.0272 1.0000 Uani . . . . . .
N4 N 0.79495(18) 0.08876(4) -0.02583(18) 0.0290 1.0000 Uani . . . . . .
C1 C 0.5772(2) 0.07660(5) 0.1957(2) 0.0314 1.0000 Uani . . . . . .
C2 C 0.5527(3) 0.07694(5) 0.3266(2) 0.0378 1.0000 Uani . . . . . .
C3 C 0.5942(3) 0.10779(6) 0.3866(2) 0.0389 1.0000 Uani . . . . . .
C4 C 0.6417(2) 0.12552(5) 0.2889(2) 0.0291 1.0000 Uani . . . . . .
C5 C 0.6976(2) 0.15736(5) 0.2846(2) 0.0285 1.0000 Uani . . . . . .
C7 C 0.7426(2) 0.17922(5) -0.1761(2) 0.0323 1.0000 Uani . . . . . .
C8 C 0.8074(3) 0.17821(6) -0.2838(2) 0.0405 1.0000 Uani . . . . . .
C9 C 0.8641(3) 0.14672(6) -0.2837(2) 0.0402 1.0000 Uani . . . . . .
C10 C 0.8310(2) 0.12927(5) -0.1756(2) 0.0313 1.0000 Uani . . . . . .
C11 C 0.8528(2) 0.09692(5) -0.1233(2) 0.0333 1.0000 Uani . . . . . .
C13 C 0.7849(2) 0.19807(4) 0.16067(19) 0.0247 1.0000 Uani . . . . . .
C14 C 0.6902(2) 0.22597(5) 0.14072(19) 0.0261 1.0000 Uani . . . . . .
C15 C 0.7496(2) 0.25610(5) 0.1206(2) 0.0312 1.0000 Uani . . . . . .
C16 C 0.8978(3) 0.25920(5) 0.1211(2) 0.0334 1.0000 Uani . . . . . .
C17 C 0.9903(2) 0.23168(5) 0.1447(2) 0.0323 1.0000 Uani . . . . . .
C18 C 0.9369(2) 0.20091(5) 0.16459(19) 0.0257 1.0000 Uani . . . . . .
C19 C 0.8129(2) 0.05557(5) 0.0255(2) 0.0328 1.0000 Uani . . . . . .
C20 C 0.7382(2) 0.02972(5) -0.0675(3) 0.0383 1.0000 Uani . . . . . .
C21 C 0.7614(3) -0.00217(5) -0.0135(3) 0.0469 1.0000 Uani . . . . . .
C22 C 0.8505(3) -0.00845(6) 0.1276(3) 0.0506 1.0000 Uani . . . . . .
C23 C 0.9202(3) 0.01726(6) 0.2197(3) 0.0445 1.0000 Uani . . . . . .
C24 C 0.9029(2) 0.04951(5) 0.1704(3) 0.0367 1.0000 Uani . . . . . .
C25 C 0.5277(2) 0.22435(5) 0.1423(2) 0.0300 1.0000 Uani . . . . . .
C26 C 0.5207(2) 0.23591(6) 0.2874(2) 0.0369 1.0000 Uani . . . . . .
C27 C 0.4156(2) 0.24449(5) 0.0202(2) 0.0377 1.0000 Uani . . . . . .
C28 C 1.0429(2) 0.17129(5) 0.1987(2) 0.0312 1.0000 Uani . . . . . .
C29 C 1.1480(3) 0.17028(6) 0.1102(3) 0.0431 1.0000 Uani . . . . . .
C30 C 1.1359(3) 0.17077(6) 0.3603(3) 0.0526 1.0000 Uani . . . . . .
C31 C 0.9911(3) 0.07710(5) 0.2690(3) 0.0390 1.0000 Uani . . . . . .
C32 C 1.1522(3) 0.07894(7) 0.2631(3) 0.0575 1.0000 Uani . . . . . .
C33 C 0.9965(3) 0.07409(7) 0.4243(3) 0.0556 1.0000 Uani . . . . . .
C34 C 0.6339(3) 0.03535(5) -0.2228(3) 0.0468 1.0000 Uani . . . . . .
C35 C 0.7019(4) 0.02159(7) -0.3312(3) 0.0640 1.0000 Uani . . . . . .
C36 C 0.4738(3) 0.02095(7) -0.2524(3) 0.0641 1.0000 Uani . . . . . .
C37 C 0.3050(3) 0.09978(6) -0.1100(3) 0.0442 1.0000 Uani . . . . . .
C38 C 0.3438(3) 0.16695(5) -0.1557(2) 0.0367 1.0000 Uani . . . . . .
C39 C 0.4269(3) 0.12046(6) -0.3222(2) 0.0410 1.0000 Uani . . . . . .
H11 H 0.5596 0.0584 0.1294 0.0391 1.0000 Uiso . . . . . .
H21 H 0.5152 0.0591 0.3674 0.0471 1.0000 Uiso . . . . . .
H31 H 0.5906 0.1161 0.4771 0.0506 1.0000 Uiso . . . . . .
H51 H 0.7168 0.1724 0.3654 0.0357 1.0000 Uiso . . . . . .
H71 H 0.6952 0.1985 -0.1507 0.0394 1.0000 Uiso . . . . . .
H81 H 0.8113 0.1959 -0.3455 0.0499 1.0000 Uiso . . . . . .
H91 H 0.9160 0.1384 -0.3454 0.0501 1.0000 Uiso . . . . . .
H111 H 0.9107 0.0812 -0.1570 0.0414 1.0000 Uiso . . . . . .
H151 H 0.6871 0.2755 0.1059 0.0373 1.0000 Uiso . . . . . .
H161 H 0.9345 0.2805 0.1047 0.0414 1.0000 Uiso . . . . . .
H171 H 1.0946 0.2337 0.1456 0.0399 1.0000 Uiso . . . . . .
H211 H 0.7146 -0.0202 -0.0756 0.0568 1.0000 Uiso . . . . . .
H221 H 0.8643 -0.0309 0.1628 0.0603 1.0000 Uiso . . . . . .
H231 H 0.9835 0.0126 0.3201 0.0556 1.0000 Uiso . . . . . .
H251 H 0.4958 0.2010 0.1274 0.0349 1.0000 Uiso . . . . . .
H261 H 0.4182 0.2351 0.2894 0.0576 1.0000 Uiso . . . . . .
H262 H 0.5567 0.2592 0.3061 0.0580 1.0000 Uiso . . . . . .
H263 H 0.5852 0.2227 0.3675 0.0573 1.0000 Uiso . . . . . .
H271 H 0.3116 0.2412 0.0172 0.0536 1.0000 Uiso . . . . . .
H272 H 0.4385 0.2683 0.0342 0.0537 1.0000 Uiso . . . . . .
H273 H 0.4207 0.2381 -0.0729 0.0543 1.0000 Uiso . . . . . .
H281 H 0.9784 0.1503 0.1746 0.0390 1.0000 Uiso . . . . . .
H291 H 1.2065 0.1500 0.1327 0.0696 1.0000 Uiso . . . . . .
H292 H 1.2167 0.1889 0.1347 0.0696 1.0000 Uiso . . . . . .
H293 H 1.0856 0.1705 0.0065 0.0704 1.0000 Uiso . . . . . .
H301 H 1.2017 0.1520 0.3828 0.0759 1.0000 Uiso . . . . . .
H302 H 1.1992 0.1910 0.3886 0.0763 1.0000 Uiso . . . . . .
H303 H 1.0693 0.1694 0.4174 0.0761 1.0000 Uiso . . . . . .
H311 H 0.9368 0.0983 0.2285 0.0472 1.0000 Uiso . . . . . .
H321 H 1.2100 0.0966 0.3233 0.0914 1.0000 Uiso . . . . . .
H322 H 1.2059 0.0584 0.2975 0.0915 1.0000 Uiso . . . . . .
H323 H 1.1474 0.0828 0.1627 0.0921 1.0000 Uiso . . . . . .
H331 H 1.0448 0.0934 0.4822 0.0819 1.0000 Uiso . . . . . .
H332 H 1.0561 0.0548 0.4694 0.0816 1.0000 Uiso . . . . . .
H333 H 0.8937 0.0714 0.4290 0.0821 1.0000 Uiso . . . . . .
H341 H 0.6245 0.0595 -0.2379 0.0530 1.0000 Uiso . . . . . .
H351 H 0.6303 0.0254 -0.4294 0.0973 1.0000 Uiso . . . . . .
H352 H 0.8014 0.0327 -0.3189 0.0971 1.0000 Uiso . . . . . .
H353 H 0.7189 -0.0023 -0.3157 0.0968 1.0000 Uiso . . . . . .
H361 H 0.4039 0.0266 -0.3523 0.0924 1.0000 Uiso . . . . . .
H362 H 0.4808 -0.0026 -0.2454 0.0925 1.0000 Uiso . . . . . .
H363 H 0.4319 0.0290 -0.1816 0.0936 1.0000 Uiso . . . . . .
H371 H 0.3356 0.0770 -0.1168 0.0665 1.0000 Uiso . . . . . .
H372 H 0.2054 0.1039 -0.1827 0.0668 1.0000 Uiso . . . . . .
H373 H 0.2978 0.1029 -0.0146 0.0669 1.0000 Uiso . . . . . .
H381 H 0.3999 0.1836 -0.1842 0.0566 1.0000 Uiso . . . . . .
H382 H 0.2414 0.1653 -0.2306 0.0573 1.0000 Uiso . . . . . .
H383 H 0.3332 0.1735 -0.0642 0.0570 1.0000 Uiso . . . . . .
H391 H 0.4905 0.1363 -0.3505 0.0624 1.0000 Uiso . . . . . .
H392 H 0.3211 0.1223 -0.3876 0.0620 1.0000 Uiso . . . . . .
H393 H 0.4629 0.0987 -0.3298 0.0621 1.0000 Uiso . . . . . .

loop_
_atom_site_aniso_label
_atom_site_aniso_U_11
_atom_site_aniso_U_22
_atom_site_aniso_U_33
_atom_site_aniso_U_23
_atom_site_aniso_U_13
_atom_site_aniso_U_12
Co1 0.02487(13) 0.02288(12) 0.02305(12) -0.00056(11) 0.01052(9) -0.00170(11)
P1 0.0248(2) 0.0280(2) 0.0248(2) -0.0007(2) 0.00818(18) -0.0015(2)
N1 0.0278(8) 0.0278(8) 0.0243(8) 0.0005(6) 0.0097(7) -0.0009(6)
N2 0.0216(8) 0.0253(8) 0.0249(8) -0.0010(6) 0.0092(6) 0.0010(6)
N3 0.0288(8) 0.0288(8) 0.0254(8) -0.0023(6) 0.0114(7) -0.0045(7)
N4 0.0272(9) 0.0262(8) 0.0355(9) -0.0038(7) 0.0134(7) -0.0002(7)
C1 0.0331(11) 0.0279(10) 0.0337(10) 0.0025(8) 0.0123(9) -0.0047(8)
C2 0.0413(12) 0.0376(12) 0.0394(12) 0.0079(9) 0.0202(10) -0.0038(10)
C3 0.0456(13) 0.0427(12) 0.0361(11) 0.0021(9) 0.0241(10) -0.0025(10)
C4 0.0293(9) 0.0319(10) 0.0290(9) -0.0007(8) 0.0139(8) -0.0013(8)
C5 0.0327(10) 0.0292(10) 0.0255(9) -0.0027(8) 0.0127(8) 0.0017(8)
C7 0.0383(11) 0.0306(10) 0.0290(10) -0.0002(8) 0.0131(9) -0.0092(9)
C8 0.0498(13) 0.0423(13) 0.0329(11) -0.0014(9) 0.0190(10) -0.0169(11)
C9 0.0441(13) 0.0492(14) 0.0349(11) -0.0087(10) 0.0235(10) -0.0148(11)
C10 0.0321(10) 0.0344(10) 0.0324(10) -0.0069(9) 0.0176(8) -0.0074(9)
C11 0.0297(10) 0.0347(11) 0.0406(11) -0.0106(9) 0.0190(9) -0.0042(9)
C13 0.0287(10) 0.0255(9) 0.0202(8) -0.0021(7) 0.0091(7) -0.0012(7)
C14 0.0281(10) 0.0283(10) 0.0209(9) -0.0015(7) 0.0074(7) 0.0013(8)
C15 0.0366(11) 0.0271(10) 0.0293(10) -0.0004(8) 0.0107(9) 0.0029(8)
C16 0.0440(12) 0.0260(10) 0.0331(11) -0.0008(8) 0.0171(9) -0.0052(9)
C17 0.0304(11) 0.0356(11) 0.0343(11) -0.0044(9) 0.0156(9) -0.0049(8)
C18 0.0265(10) 0.0279(10) 0.0237(9) -0.0046(7) 0.0101(8) -0.0021(8)
C19 0.0278(10) 0.0289(10) 0.0451(12) -0.0015(9) 0.0171(9) 0.0017(8)
C20 0.0322(11) 0.0298(11) 0.0542(14) -0.0068(10) 0.0169(10) 0.0023(9)
C21 0.0415(13) 0.0278(11) 0.0700(17) -0.0063(11) 0.0180(12) -0.0022(10)
C22 0.0468(14) 0.0282(11) 0.0755(18) 0.0073(11) 0.0201(13) 0.0026(10)
C23 0.0380(12) 0.0358(12) 0.0585(15) 0.0071(11) 0.0155(11) 0.0041(10)
C24 0.0308(11) 0.0309(11) 0.0513(13) -0.0005(9) 0.0181(10) 0.0024(9)
C25 0.0288(10) 0.0296(10) 0.0296(10) -0.0026(8) 0.0077(8) 0.0034(8)
C26 0.0307(11) 0.0474(13) 0.0335(11) -0.0044(9) 0.0126(9) 0.0037(9)
C27 0.0339(12) 0.0390(12) 0.0348(11) -0.0024(9) 0.0056(9) 0.0092(9)
C28 0.0264(10) 0.0291(10) 0.0389(11) -0.0064(8) 0.0124(9) -0.0007(8)
C29 0.0322(12) 0.0424(13) 0.0600(15) -0.0083(11) 0.0228(11) 0.0004(10)
C30 0.0584(16) 0.0487(14) 0.0401(13) -0.0023(11) 0.0044(12) 0.0191(12)
C31 0.0342(11) 0.0331(11) 0.0471(13) -0.0004(10) 0.0111(10) 0.0035(9)
C32 0.0412(14) 0.0455(14) 0.089(2) -0.0147(14) 0.0264(14) -0.0065(11)
C33 0.0515(15) 0.0619(17) 0.0455(14) -0.0002(12) 0.0074(12) -0.0014(13)
C34 0.0418(13) 0.0280(11) 0.0604(15) -0.0095(10) 0.0056(11) 0.0019(10)
C35 0.077(2) 0.0596(17) 0.0510(16) -0.0006(13) 0.0167(14) 0.0126(15)
C36 0.0455(15) 0.0536(16) 0.080(2) -0.0224(15) 0.0060(14) -0.0063(12)
C37 0.0324(12) 0.0441(13) 0.0517(14) 0.0062(11) 0.0095(10) -0.0085(10)
C38 0.0356(11) 0.0331(11) 0.0392(12) -0.0007(9) 0.0105(9) 0.0047(9)
C39 0.0437(12) 0.0474(14) 0.0281(10) -0.0030(9) 0.0080(9) 0.0052(10)

loop_
_atom_type_symbol
_atom_type_scat_dispersion_real
_atom_type_scat_dispersion_imag
_atom_type_scat_Cromer_Mann_a1
_atom_type_scat_Cromer_Mann_b1
_atom_type_scat_Cromer_Mann_a2
_atom_type_scat_Cromer_Mann_b2
_atom_type_scat_Cromer_Mann_a3
_atom_type_scat_Cromer_Mann_b3
_atom_type_scat_Cromer_Mann_a4
_atom_type_scat_Cromer_Mann_b4
_atom_type_scat_Cromer_Mann_c
_atom_type_scat_source
C 0.0033 0.0016 2.3100 20.8439 1.0200 10.2075 1.5886 0.5687 0.8650 51.6512 0.2156 'International Tables Vol C 4.2.6.8 and 6.1.1.4'
H 0.0000 0.0000 0.4930 10.5109 0.3229 26.1257 0.1402 3.1424 0.0408 57.7997 0.0030 'International Tables Vol C 4.2.6.8 and 6.1.1.4'
Co 0.2990 0.9730 12.2841 4.2791 7.3409 0.2784 4.0034 13.5359 2.3488 71.1692 1.0118 'International Tables Vol C 4.2.6.8 and 6.1.1.4'
N 0.0061 0.0033 12.2126 0.0057 3.1322 9.8933 2.0125 28.9975 1.1663 0.5826 -11.5290 'International Tables Vol C 4.2.6.8 and 6.1.1.4'
P 0.0900 0.0950 6.4345 1.9067 4.1791 27.1570 1.7800 0.5260 1.4908 68.1645 1.1149 'International Tables Vol C 4.2.6.8 and 6.1.1.4'

loop_
_geom_angle_atom_site_label_1
_geom_angle_site_symmetry_1
_geom_angle_atom_site_label_2
_geom_angle_site_symmetry_2
_geom_angle_atom_site_label_3
_geom_angle_site_symmetry_3
_geom_angle
_geom_angle_publ_flag
P1 . Co1 . N1 . 93.75(5) yes
P1 . Co1 . N2 . 112.47(4) yes
N1 . Co1 . N2 . 82.09(6) yes
P1 . Co1 . N3 . 89.90(5) yes
N1 . Co1 . N3 . 176.35(7) yes
N2 . Co1 . N3 . 96.49(6) yes
P1 . Co1 . N4 . 106.29(5) yes
N1 . Co1 . N4 . 96.82(7) yes
N2 . Co1 . N4 . 141.22(6) yes
N3 . Co1 . N4 . 82.17(7) yes
Co1 . P1 . C37 . 118.88(8) yes
Co1 . P1 . C38 . 115.32(7) yes
C37 . P1 . C38 . 101.52(11) yes
Co1 . P1 . C39 . 115.45(8) yes
C37 . P1 . C39 . 102.78(11) yes
C38 . P1 . C39 . 100.23(10) yes
Co1 . N1 . C1 . 139.45(14) yes
Co1 . N1 . C4 . 113.87(12) yes
C1 . N1 . C4 . 106.65(16) yes
Co1 . N2 . C5 . 110.99(12) yes
Co1 . N2 . C13 . 129.02(11) yes
C5 . N2 . C13 . 119.94(15) yes
Co1 . N3 . C7 . 139.12(14) yes
Co1 . N3 . C10 . 113.46(13) yes
C7 . N3 . C10 . 107.03(16) yes
Co1 . N4 . C11 . 111.00(13) yes
Co1 . N4 . C19 . 130.56(13) yes
C11 . N4 . C19 . 118.43(17) yes
N1 . C1 . C2 . 110.26(18) yes
N1 . C1 . H11 . 123.2 no
C2 . C1 . H11 . 126.5 no
C1 . C2 . C3 . 107.16(18) yes
C1 . C2 . H21 . 126.1 no
C3 . C2 . H21 . 126.7 no
C2 . C3 . C4 . 106.31(18) yes
C2 . C3 . H31 . 128.2 no
C4 . C3 . H31 . 125.5 no
C3 . C4 . N1 . 109.61(18) yes
C3 . C4 . C5 . 135.20(19) yes
N1 . C4 . C5 . 115.18(16) yes
C4 . C5 . N2 . 117.81(17) yes
C4 . C5 . H51 . 121.2 no
N2 . C5 . H51 . 120.9 no
N3 . C7 . C8 . 110.29(19) yes
N3 . C7 . H71 . 124.6 no
C8 . C7 . H71 . 125.1 no
C7 . C8 . C9 . 107.08(19) yes
C7 . C8 . H81 . 126.2 no
C9 . C8 . H81 . 126.7 no
C8 . C9 . C10 . 106.35(18) yes
C8 . C9 . H91 . 126.9 no
C10 . C9 . H91 . 126.8 no
C9 . C10 . N3 . 109.25(19) yes
C9 . C10 . C11 . 135.47(19) yes
N3 . C10 . C11 . 115.26(16) yes
C10 . C11 . N4 . 117.96(17) yes
C10 . C11 . H111 . 121.3 no
N4 . C11 . H111 . 120.8 no
N2 . C13 . C14 . 120.98(16) yes
N2 . C13 . C18 . 118.20(16) yes
C14 . C13 . C18 . 120.74(17) yes
C13 . C14 . C15 . 118.16(17) yes
C13 . C14 . C25 . 122.64(17) yes
C15 . C14 . C25 . 119.20(17) yes
C14 . C15 . C16 . 121.79(18) yes
C14 . C15 . H151 . 119.9 no
C16 . C15 . H151 . 118.3 no
C15 . C16 . C17 . 119.19(18) yes
C15 . C16 . H161 . 119.4 no
C17 . C16 . H161 . 121.4 no
C16 . C17 . C18 . 121.54(18) yes
C16 . C17 . H171 . 119.5 no
C18 . C17 . H171 . 118.9 no
C13 . C18 . C17 . 118.54(18) yes
C13 . C18 . C28 . 120.61(17) yes
C17 . C18 . C28 . 120.75(17) yes
N4 . C19 . C20 . 120.30(19) yes
N4 . C19 . C24 . 118.73(18) yes
C20 . C19 . C24 . 121.0(2) yes
C19 . C20 . C21 . 118.2(2) yes
C19 . C20 . C34 . 122.67(19) yes
C21 . C20 . C34 . 119.1(2) yes
C20 . C21 . C22 . 121.4(2) yes
C20 . C21 . H211 . 119.7 no
C22 . C21 . H211 . 118.9 no
C21 . C22 . C23 . 120.1(2) yes
C21 . C22 . H221 . 119.7 no
C23 . C22 . H221 . 120.2 no
C22 . C23 . C24 . 120.8(2) yes
C22 . C23 . H231 . 119.6 no
C24 . C23 . H231 . 119.5 no
C19 . C24 . C23 . 118.5(2) yes
C19 . C24 . C31 . 121.11(19) yes
C23 . C24 . C31 . 120.2(2) yes
C14 . C25 . C26 . 111.61(16) yes
C14 . C25 . C27 . 111.87(17) yes
C26 . C25 . C27 . 109.45(16) yes
C14 . C25 . H251 . 106.6 no
C26 . C25 . H251 . 108.9 no
C27 . C25 . H251 . 108.2 no
C25 . C26 . H261 . 112.3 no
C25 . C26 . H262 . 110.0 no
H261 . C26 . H262 . 107.4 no
C25 . C26 . H263 . 112.1 no
H261 . C26 . H263 . 107.2 no
H262 . C26 . H263 . 107.6 no
C25 . C27 . H271 . 110.2 no
C25 . C27 . H272 . 111.2 no
H271 . C27 . H272 . 107.7 no
C25 . C27 . H273 . 110.8 no
H271 . C27 . H273 . 108.4 no
H272 . C27 . H273 . 108.3 no
C18 . C28 . C29 . 113.05(18) yes
C18 . C28 . C30 . 109.10(16) yes
C29 . C28 . C30 . 111.08(19) yes
C18 . C28 . H281 . 109.3 no
C29 . C28 . H281 . 106.6 no
C30 . C28 . H281 . 107.5 no
C28 . C29 . H291 . 108.3 no
C28 . C29 . H292 . 109.7 no
H291 . C29 . H292 . 109.9 no
C28 . C29 . H293 . 109.7 no
H291 . C29 . H293 . 109.0 no
H292 . C29 . H293 . 110.3 no
C28 . C30 . H301 . 109.6 no
C28 . C30 . H302 . 110.2 no
H301 . C30 . H302 . 109.3 no
C28 . C30 . H303 . 111.5 no
H301 . C30 . H303 . 107.7 no
H302 . C30 . H303 . 108.5 no
C24 . C31 . C32 . 109.04(19) yes
C24 . C31 . C33 . 113.9(2) yes
C32 . C31 . C33 . 111.1(2) yes
C24 . C31 . H311 . 107.1 no
C32 . C31 . H311 . 107.7 no
C33 . C31 . H311 . 107.6 no
C31 . C32 . H321 . 110.7 no
C31 . C32 . H322 . 109.6 no
H321 . C32 . H322 . 108.6 no
C31 . C32 . H323 . 110.5 no
H321 . C32 . H323 . 108.5 no
H322 . C32 . H323 . 108.8 no
C31 . C33 . H331 . 111.6 no
C31 . C33 . H332 . 109.7 no
H331 . C33 . H332 . 108.0 no
C31 . C33 . H333 . 111.8 no
H331 . C33 . H333 . 108.3 no
H332 . C33 . H333 . 107.2 no
C20 . C34 . C35 . 112.3(2) yes
C20 . C34 . C36 . 111.5(2) yes
C35 . C34 . C36 . 110.0(2) yes
C20 . C34 . H341 . 107.0 no
C35 . C34 . H341 . 107.0 no
C36 . C34 . H341 . 108.8 no
C34 . C35 . H351 . 109.4 no
C34 . C35 . H352 . 110.2 no
H351 . C35 . H352 . 109.1 no
C34 . C35 . H353 . 109.5 no
H351 . C35 . H353 . 109.1 no
H352 . C35 . H353 . 109.6 no
C34 . C36 . H361 . 110.5 no
C34 . C36 . H362 . 109.4 no
H361 . C36 . H362 . 107.7 no
C34 . C36 . H363 . 110.2 no
H361 . C36 . H363 . 110.4 no
H362 . C36 . H363 . 108.6 no
P1 . C37 . H371 . 110.5 no
P1 . C37 . H372 . 109.4 no
H371 . C37 . H372 . 109.9 no
P1 . C37 . H373 . 110.3 no
H371 . C37 . H373 . 108.0 no
H372 . C37 . H373 . 108.7 no
P1 . C38 . H381 . 109.7 no
P1 . C38 . H382 . 110.4 no
H381 . C38 . H382 . 108.2 no
P1 . C38 . H383 . 110.6 no
H381 . C38 . H383 . 108.9 no
H382 . C38 . H383 . 109.1 no
P1 . C39 . H391 . 109.4 no
P1 . C39 . H392 . 111.7 no
H391 . C39 . H392 . 109.3 no
P1 . C39 . H393 . 109.0 no
H391 . C39 . H393 . 108.7 no
H392 . C39 . H393 . 108.7 no

loop_
_geom_bond_atom_site_label_1
_geom_bond_site_symmetry_1
_geom_bond_atom_site_label_2
_geom_bond_site_symmetry_2
_geom_bond_distance
_geom_bond_publ_flag
Co1 . P1 . 2.2581(5) yes
Co1 . N1 . 1.9153(15) yes
Co1 . N2 . 2.0482(15) yes
Co1 . N3 . 1.9218(15) yes
Co1 . N4 . 2.0481(16) yes
P1 . C37 . 1.821(2) yes
P1 . C38 . 1.820(2) yes
P1 . C39 . 1.824(2) yes
N1 . C1 . 1.350(2) yes
N1 . C4 . 1.381(2) yes
N2 . C5 . 1.307(2) yes
N2 . C13 . 1.433(2) yes
N3 . C7 . 1.348(3) yes
N3 . C10 . 1.384(2) yes
N4 . C11 . 1.305(2) yes
N4 . C19 . 1.434(3) yes
C1 . C2 . 1.395(3) yes
C1 . H11 . 0.967 no
C2 . C3 . 1.386(3) yes
C2 . H21 . 0.957 no
C3 . C4 . 1.399(3) yes
C3 . H31 . 0.970 no
C4 . C5 . 1.405(3) yes
C5 . H51 . 0.973 no
C7 . C8 . 1.400(3) yes
C7 . H71 . 0.979 no
C8 . C9 . 1.388(3) yes
C8 . H81 . 0.955 no
C9 . C10 . 1.408(3) yes
C9 . H91 . 0.965 no
C10 . C11 . 1.405(3) yes
C11 . H111 . 0.970 no
C13 . C14 . 1.410(3) yes
C13 . C18 . 1.408(3) yes
C14 . C15 . 1.390(3) yes
C14 . C25 . 1.522(3) yes
C15 . C16 . 1.386(3) yes
C15 . H151 . 0.962 no
C16 . C17 . 1.383(3) yes
C16 . H161 . 0.969 no
C17 . C18 . 1.389(3) yes
C17 . H171 . 0.972 no
C18 . C28 . 1.521(3) yes
C19 . C20 . 1.411(3) yes
C19 . C24 . 1.405(3) yes
C20 . C21 . 1.394(3) yes
C20 . C34 . 1.519(3) yes
C21 . C22 . 1.374(4) yes
C21 . H211 . 0.959 no
C22 . C23 . 1.391(4) yes
C22 . H221 . 0.972 no
C23 . C24 . 1.392(3) yes
C23 . H231 . 0.978 no
C24 . C31 . 1.525(3) yes
C25 . C26 . 1.536(3) yes
C25 . C27 . 1.528(3) yes
C25 . H251 . 0.994 no
C26 . H261 . 0.963 no
C26 . H262 . 1.000 no
C26 . H263 . 0.970 no
C27 . H271 . 0.968 no
C27 . H272 . 0.992 no
C27 . H273 . 0.976 no
C28 . C29 . 1.529(3) yes
C28 . C30 . 1.527(3) yes
C28 . H281 . 1.025 no
C29 . H291 . 0.971 no
C29 . H292 . 0.968 no
C29 . H293 . 0.985 no
C30 . H301 . 0.957 no
C30 . H302 . 0.995 no
C30 . H303 . 0.979 no
C31 . C32 . 1.525(3) yes
C31 . C33 . 1.526(3) yes
C31 . H311 . 1.008 no
C32 . H321 . 0.969 no
C32 . H322 . 0.972 no
C32 . H323 . 0.992 no
C33 . H331 . 0.985 no
C33 . H332 . 0.976 no
C33 . H333 . 0.981 no
C34 . C35 . 1.534(4) yes
C34 . C36 . 1.533(4) yes
C34 . H341 . 0.995 no
C35 . H351 . 0.978 no
C35 . H352 . 0.999 no
C35 . H353 . 0.989 no
C36 . H361 . 1.000 no
C36 . H362 . 0.964 no
C36 . H363 . 0.972 no
C37 . H371 . 0.981 no
C37 . H372 . 0.967 no
C37 . H373 . 0.980 no
C38 . H381 . 0.959 no
C38 . H382 . 0.983 no
C38 . H383 . 0.982 no
C39 . H391 . 0.981 no
C39 . H392 . 0.972 no
C39 . H393 . 0.959 no
